data_7714256
loop_
_publ_author_name
'Reusser, Esaie'
'Albrecht, Martin'

_publ_section_title
;
 Electronically flexible PYA ligands for efficient palladium-catalyzed
 \a-arylation of ketones
;
_journal_name_full 'Dalton Transactions'
_journal_paper_doi 10.1039/D3DT03182A
_journal_year 2023
_chemical_absolute_configuration unk
_chemical_formula_moiety 'C16 H19 Cl2 N3 O Pd, C H2 Cl2'
_chemical_formula_sum 'C17 H21 Cl4 N3 O Pd'
_chemical_formula_weight 531.57
_space_group_IT_number 29
_space_group_name_Hall 'P 2c -2ac'
_space_group_name_H-M_alt 'P c a 21'
_symmetry_cell_setting orthorhombic
_symmetry_Int_Tables_number 29
_symmetry_space_group_name_Hall 'P 2c -2ac'
_symmetry_space_group_name_H-M 'P c a 21'
_atom_sites_solution_hydrogens geom
_atom_sites_solution_primary dual
_audit_creation_date 2022-09-09T14:50:55-00:00
_audit_update_record
;
2023-09-25 deposited with the CCDC.	2023-10-18 downloaded from the CCDC.
;
_cell_angle_alpha 90
_cell_angle_beta 90
_cell_angle_gamma 90
_cell_formula_units_Z 8
_cell_length_a 19.4911(2)
_cell_length_b 9.94886(11)
_cell_length_c 21.9647(3)
_cell_measurement_reflns_used 33002
_cell_measurement_temperature 173.00(10)
_cell_measurement_theta_max 31.279
_cell_measurement_theta_min 2.079
_cell_volume 4259.27(9)
_computing_cell_refinement 'CrysAlisPro 1.171.41.117a (Rigaku OD, 2021)'
_computing_data_collection 'CrysAlisPro 1.171.41.117a (Rigaku OD, 2021)'
_computing_data_reduction 'CrysAlisPro 1.171.41.117a (Rigaku OD, 2021)'
_computing_molecular_graphics 'Olex2 1.3 (Dolomanov et al., 2009)'
_computing_publication_material 'Olex2 1.3 (Dolomanov et al., 2009)'
_computing_structure_refinement 'SHELXL 2018/3 (Sheldrick, 2015)'
_computing_structure_solution 'SHELXT  (Sheldrick, 2015)'
_diffrn_ambient_environment N~2~
_diffrn_ambient_temperature 173.00(10)
_diffrn_detector 'CCD plate'
_diffrn_detector_area_resol_mean 16.0965
_diffrn_detector_type Eos
_diffrn_measured_fraction_theta_full 1
_diffrn_measured_fraction_theta_max 1
_diffrn_measurement_device 'four-circle diffractometer'
_diffrn_measurement_device_type 'SuperNova, Single source at offset/far, Eos'
_diffrn_measurement_method '\w scans'
_diffrn_orient_matrix_type 'CrysAlisPro convention (1999,Acta A55,543-557)'
_diffrn_orient_matrix_UB_11 -0.0165521
_diffrn_orient_matrix_UB_12 -0.0146119
_diffrn_orient_matrix_UB_13 -0.0279625
_diffrn_orient_matrix_UB_21 -0.0315133
_diffrn_orient_matrix_UB_22 -0.0090549
_diffrn_orient_matrix_UB_23 0.0156596
_diffrn_orient_matrix_UB_31 -0.0076158
_diffrn_orient_matrix_UB_32 0.0691839
_diffrn_orient_matrix_UB_33 -0.0039128
_diffrn_radiation_monochromator mirror
_diffrn_radiation_probe x-ray
_diffrn_radiation_type 'Mo K\a'
_diffrn_radiation_wavelength 0.71073
_diffrn_reflns_av_R_equivalents 0.0391
_diffrn_reflns_av_unetI/netI 0.0471
_diffrn_reflns_Laue_measured_fraction_full 1
_diffrn_reflns_Laue_measured_fraction_max 1
_diffrn_reflns_limit_h_max 27
_diffrn_reflns_limit_h_min -27
_diffrn_reflns_limit_k_max 14
_diffrn_reflns_limit_k_min -14
_diffrn_reflns_limit_l_max 31
_diffrn_reflns_limit_l_min -31
_diffrn_reflns_number 62815
_diffrn_reflns_point_group_measured_fraction_full 0.999
_diffrn_reflns_point_group_measured_fraction_max 0.992
_diffrn_reflns_theta_full 25.242
_diffrn_reflns_theta_max 30.41
_diffrn_reflns_theta_min 2.047
_diffrn_source 'micro-focus sealed X-ray tube'
_diffrn_source_type 'SuperNova (Mo) X-ray Source'
_exptl_absorpt_coefficient_mu 1.385
_exptl_absorpt_correction_T_max 1
_exptl_absorpt_correction_T_min 0.68
_exptl_absorpt_correction_type gaussian
_exptl_absorpt_process_details
;
        CrysAlisPro 1.171.41.117a (Rigaku Oxford Diffraction, 2021)
        Numerical absorption correction based on gaussian integration over
        a multifaceted crystal model
        Empirical absorption correction using spherical harmonics,
        implemented in SCALE3 ABSPACK scaling algorithm.
;
_exptl_crystal_colour orange
_exptl_crystal_density_diffrn 1.658
_exptl_crystal_description block
_exptl_crystal_F_000 2128
_exptl_crystal_size_max 0.19
_exptl_crystal_size_mid 0.142
_exptl_crystal_size_min 0.086
_refine_diff_density_max 11.27
_refine_diff_density_min -1.355
_refine_diff_density_rms 0.279
_refine_ls_abs_structure_details
;
 Refined as an inversion twin.
;
_refine_ls_abs_structure_Flack 0.19(6)
_refine_ls_extinction_method none
_refine_ls_goodness_of_fit_ref 1.085
_refine_ls_hydrogen_treatment constr
_refine_ls_matrix_type full
_refine_ls_number_parameters 474
_refine_ls_number_reflns 12785
_refine_ls_number_restraints 1
_refine_ls_restrained_S_all 1.085
_refine_ls_R_factor_all 0.0925
_refine_ls_R_factor_gt 0.0892
_refine_ls_shift/su_max 0.001
_refine_ls_shift/su_mean 0
_refine_ls_structure_factor_coef Fsqd
_refine_ls_weighting_details 'w=1/[\s^2^(Fo^2^)+(0.1560P)^2^+10.5185P] where P=(Fo^2^+2Fc^2^)/3'
_refine_ls_weighting_scheme calc
_refine_ls_wR_factor_gt 0.2152
_refine_ls_wR_factor_ref 0.2198
_reflns_Friedel_coverage 0.937
_reflns_Friedel_fraction_full 0.997
_reflns_Friedel_fraction_max 0.984
_reflns_number_gt 11880
_reflns_number_total 12785
_reflns_threshold_expression 'I > 2\s(I)'
_cod_data_source_file d3dt03182a2.cif
_cod_data_source_block 22MA073_ER-0503
_cod_database_code 7714256
_shelx_estimated_absorpt_t_min 0.781
_shelx_estimated_absorpt_t_max 0.892
_shelx_shelxl_version_number 2018/3

loop_
_symmetry_equiv_pos_as_xyz
'x, y, z'
'-x, -y, z+1/2'
'x+1/2, -y, z'
'-x+1/2, y, z+1/2'

loop_
_atom_site_label
_atom_site_type_symbol
_atom_site_fract_x
_atom_site_fract_y
_atom_site_fract_z
_atom_site_U_iso_or_equiv
_atom_site_adp_type
_atom_site_occupancy
_atom_site_site_symmetry_order
_atom_site_calc_flag
_atom_site_refinement_flags_posn
_atom_site_refinement_flags_adp
_atom_site_refinement_flags_occupancy
_atom_site_disorder_assembly
_atom_site_disorder_group
Pd1 Pd 0.65334(3) 0.39357(6) 0.62550(3) 0.02115(17) Uani 1 1 d . . . . .
Pd2 Pd 0.60966(3) 0.89155(6) 0.37172(3) 0.02063(16) Uani 1 1 d . . . . .
Cl1 Cl 0.72221(12) 0.4698(3) 0.70257(11) 0.0301(4) Uani 1 1 d . . . . .
Cl4 Cl 0.70337(14) 1.0039(3) 0.33463(12) 0.0372(6) Uani 1 1 d . . . . .
Cl3 Cl 0.54012(12) 0.9805(2) 0.29786(11) 0.0294(4) Uani 1 1 d . . . . .
Cl2 Cl 0.56108(13) 0.5107(3) 0.66437(11) 0.0331(5) Uani 1 1 d . . . . .
Cl5 Cl 0.9218(2) 0.8928(4) 0.59656(18) 0.0532(8) Uani 1 1 d . . . . .
Cl6 Cl 0.8649(2) 0.6718(4) 0.6682(2) 0.0652(11) Uani 1 1 d . . . . .
Cl8 Cl 0.3348(3) 0.4076(4) 0.3935(2) 0.0617(10) Uani 1 1 d . . . . .
Cl7 Cl 0.3977(2) 0.1768(4) 0.3354(3) 0.0692(13) Uani 1 1 d . . . . .
O1 O 0.7520(4) 0.1418(8) 0.5068(4) 0.0337(15) Uani 1 1 d . . . . .
O2 O 0.5088(4) 0.6458(8) 0.4897(4) 0.0318(15) Uani 1 1 d . . . . .
N6 N 0.4597(4) 0.6945(8) 0.3323(4) 0.0216(13) Uani 1 1 d . . . . .
N1 N 0.6028(4) 0.3254(8) 0.5508(4) 0.0250(15) Uani 1 1 d . . . . .
C6 C 0.7134(5) 0.2160(9) 0.5356(4) 0.0223(15) Uani 1 1 d . . . . .
N2 N 0.7278(4) 0.2793(8) 0.5886(4) 0.0235(14) Uani 1 1 d . . . . .
N5 N 0.5344(4) 0.7781(8) 0.4071(3) 0.0216(13) Uani 1 1 d . . . . .
N3 N 0.8004(4) 0.1851(8) 0.6634(4) 0.0251(15) Uani 1 1 d . . . . .
N4 N 0.6601(4) 0.8165(8) 0.4456(4) 0.0236(14) Uani 1 1 d . . . . .
C30 C 0.5299(6) 0.4862(11) 0.3332(6) 0.037(2) Uani 1 1 d . . . . .
H30A H 0.492036 0.424965 0.321567 0.044 Uiso 1 1 calc R U . . .
H30B H 0.529173 0.496177 0.378015 0.044 Uiso 1 1 calc R U . . .
C21 C 0.6201(5) 0.7405(9) 0.4819(4) 0.0228(16) Uani 1 1 d . . . . .
C23 C 0.4678(4) 0.7683(8) 0.3844(4) 0.0208(15) Uani 1 1 d . . . . .
C22 C 0.5480(5) 0.7172(9) 0.4612(4) 0.0233(16) Uani 1 1 d . . . . .
C4 C 0.6184(6) 0.1931(11) 0.4596(5) 0.032(2) Uani 1 1 d . . . . .
H4 H 0.647063 0.140218 0.434162 0.038 Uiso 1 1 calc R U . . .
C9 C 0.9144(5) 0.3082(11) 0.6163(5) 0.033(2) Uani 1 1 d . . . . .
H9 H 0.954465 0.348113 0.599576 0.04 Uiso 1 1 calc R U . . .
C5 C 0.6414(5) 0.2452(10) 0.5144(4) 0.0260(17) Uani 1 1 d . . . . .
C20 C 0.6437(6) 0.6882(10) 0.5357(5) 0.0299(19) Uani 1 1 d . . . . .
H20 H 0.614229 0.635454 0.560539 0.036 Uiso 1 1 calc R U . . .
C10 C 0.9184(5) 0.2313(11) 0.6687(6) 0.034(2) Uani 1 1 d . . . . .
H10 H 0.961163 0.221563 0.689003 0.041 Uiso 1 1 calc R U . . .
C13 C 0.7397(6) 0.1146(10) 0.6887(5) 0.032(2) Uani 1 1 d . . . . .
H13A H 0.698583 0.171588 0.683042 0.038 Uiso 1 1 calc R U . . .
H13B H 0.746365 0.100916 0.732939 0.038 Uiso 1 1 calc R U . . .
C25 C 0.3471(5) 0.8182(11) 0.3834(5) 0.0308(19) Uani 1 1 d . . . . .
H25 H 0.307802 0.858827 0.401166 0.037 Uiso 1 1 calc R U . . .
C26 C 0.3403(5) 0.7434(11) 0.3301(5) 0.0304(19) Uani 1 1 d . . . . .
H26 H 0.296706 0.734381 0.31118 0.036 Uiso 1 1 calc R U . . .
C29 C 0.5183(5) 0.6211(9) 0.3043(4) 0.0262(17) Uani 1 1 d . . . . .
H29A H 0.560456 0.675802 0.308405 0.031 Uiso 1 1 calc R U . . .
H29B H 0.509198 0.60864 0.260283 0.031 Uiso 1 1 calc R U . . .
C11 C 0.8617(5) 0.1699(11) 0.6911(5) 0.0311(19) Uani 1 1 d . . . . .
H11 H 0.865175 0.115802 0.726594 0.037 Uiso 1 1 calc R U . . .
C3 C 0.5494(6) 0.2231(12) 0.4437(6) 0.037(2) Uani 1 1 d . . . . .
H3 H 0.530351 0.187603 0.407251 0.045 Uiso 1 1 calc R U . . .
C27 C 0.3970(5) 0.6825(11) 0.3051(5) 0.0292(19) Uani 1 1 d . . . . .
H27 H 0.392594 0.631831 0.268615 0.035 Uiso 1 1 calc R U . . .
C2 C 0.5108(6) 0.3025(12) 0.4803(6) 0.038(3) Uani 1 1 d . . . . .
H2 H 0.464844 0.323419 0.469338 0.046 Uiso 1 1 calc R U . . .
C7 C 0.7935(4) 0.2620(9) 0.6130(4) 0.0215(15) Uani 1 1 d . . . . .
C24 C 0.4107(5) 0.8339(10) 0.4105(5) 0.0263(17) Uani 1 1 d . . . . .
C18 C 0.7523(6) 0.7899(11) 0.5154(6) 0.036(2) Uani 1 1 d . . . . .
H18 H 0.798793 0.807239 0.525781 0.043 Uiso 1 1 calc R U . . .
C19 C 0.7111(6) 0.7131(10) 0.5538(5) 0.033(2) Uani 1 1 d . . . . .
H19 H 0.728293 0.678658 0.591137 0.039 Uiso 1 1 calc R U . . .
C17 C 0.7245(5) 0.8410(11) 0.4616(5) 0.033(2) Uani 1 1 d . . . . .
H17 H 0.752485 0.894597 0.43578 0.039 Uiso 1 1 calc R U . . .
C28 C 0.4202(6) 0.9168(11) 0.4666(5) 0.033(2) Uani 1 1 d . . . . .
H28A H 0.412533 0.86083 0.502649 0.05 Uiso 1 1 calc R U . . .
H28B H 0.387386 0.991372 0.466395 0.05 Uiso 1 1 calc R U . . .
H28C H 0.467064 0.952616 0.467456 0.05 Uiso 1 1 calc R U . . .
C1 C 0.5381(5) 0.3528(11) 0.5335(5) 0.0298(19) Uani 1 1 d . . . . .
H1 H 0.510481 0.408389 0.558721 0.036 Uiso 1 1 calc R U . . .
C8 C 0.8511(5) 0.3264(9) 0.5883(5) 0.0260(17) Uani 1 1 d . . . . .
C14 C 0.7280(7) -0.0197(13) 0.6585(6) 0.041(2) Uani 1 1 d . . . . .
H14A H 0.767181 -0.079972 0.667358 0.049 Uiso 1 1 calc R U . . .
H14B H 0.725404 -0.007329 0.613828 0.049 Uiso 1 1 calc R U . . .
C34 C 0.3319(9) 0.2966(15) 0.3308(8) 0.057(4) Uani 1 1 d . . . . .
H34A H 0.28691 0.250368 0.329921 0.068 Uiso 1 1 calc R U . . .
H34B H 0.336709 0.348366 0.292518 0.068 Uiso 1 1 calc R U . . .
C12 C 0.8447(6) 0.4137(12) 0.5325(6) 0.035(2) Uani 1 1 d . . . . .
H12A H 0.823226 0.362171 0.499581 0.052 Uiso 1 1 calc R U . . .
H12B H 0.890385 0.443482 0.519592 0.052 Uiso 1 1 calc R U . . .
H12C H 0.816329 0.492277 0.541986 0.052 Uiso 1 1 calc R U . . .
C32 C 0.6592(8) 0.4904(19) 0.3445(10) 0.069(5) Uani 1 1 d . . . . .
H32A H 0.684786 0.543706 0.314707 0.103 Uiso 1 1 calc R U . . .
H32B H 0.689282 0.421444 0.361885 0.103 Uiso 1 1 calc R U . . .
H32C H 0.642475 0.549263 0.377096 0.103 Uiso 1 1 calc R U . . .
C31 C 0.5989(8) 0.4237(13) 0.3136(7) 0.047(3) Uani 1 1 d . . . . .
H31A H 0.59883 0.326683 0.323678 0.056 Uiso 1 1 calc R U . . .
H31B H 0.604057 0.432383 0.268922 0.056 Uiso 1 1 calc R U . . .
C33 C 0.9343(7) 0.7851(13) 0.6604(6) 0.045(3) Uani 1 1 d . . . . .
H33A H 0.97746 0.734043 0.655175 0.054 Uiso 1 1 calc R U . . .
H33B H 0.938431 0.839976 0.697848 0.054 Uiso 1 1 calc R U . . .
C15 C 0.6625(10) -0.0834(17) 0.6810(9) 0.061(4) Uani 1 1 d . . . . .
H15A H 0.66054 -0.076874 0.72599 0.074 Uiso 1 1 calc R U . . .
H15B H 0.662111 -0.179818 0.669933 0.074 Uiso 1 1 calc R U . . .
C16 C 0.5970(11) -0.012(3) 0.6527(16) 0.115(12) Uani 1 1 d . . . . .
H16A H 0.556359 -0.067651 0.659754 0.172 Uiso 1 1 calc R U . . .
H16B H 0.603736 0.000108 0.608773 0.172 Uiso 1 1 calc R U . . .
H16C H 0.590577 0.07608 0.671924 0.172 Uiso 1 1 calc R U . . .

loop_
_atom_site_aniso_label
_atom_site_aniso_U_11
_atom_site_aniso_U_22
_atom_site_aniso_U_33
_atom_site_aniso_U_23
_atom_site_aniso_U_13
_atom_site_aniso_U_12
Pd1 0.0188(3) 0.0254(3) 0.0192(3) 0.0032(2) 0.0019(2) 0.00346(19)
Pd2 0.0190(3) 0.0254(3) 0.0174(3) 0.0012(3) 0.0009(2) -0.00525(19)
Cl1 0.0269(10) 0.0371(11) 0.0265(10) -0.0046(9) 0.0006(8) 0.0003(8)
Cl4 0.0368(12) 0.0479(14) 0.0268(11) 0.0078(10) 0.0010(9) -0.0190(11)
Cl3 0.0312(11) 0.0332(10) 0.0239(10) 0.0079(8) -0.0018(8) -0.0028(8)
Cl2 0.0319(11) 0.0407(12) 0.0267(11) 0.0052(9) 0.0067(8) 0.0165(9)
Cl5 0.058(2) 0.058(2) 0.0435(17) 0.0020(13) -0.0023(15) 0.0041(14)
Cl6 0.062(2) 0.055(2) 0.078(3) 0.0139(19) -0.026(2) -0.0084(17)
Cl8 0.073(3) 0.0521(18) 0.060(2) 0.0016(16) 0.000(2) -0.0015(17)
Cl7 0.065(2) 0.0526(19) 0.091(3) -0.009(2) -0.040(2) 0.0105(16)
O1 0.029(3) 0.042(4) 0.029(3) -0.009(3) 0.000(3) 0.006(3)
O2 0.029(3) 0.038(4) 0.029(3) 0.012(3) 0.001(3) -0.007(3)
N6 0.018(3) 0.029(3) 0.017(3) 0.000(3) -0.001(2) -0.003(2)
N1 0.023(3) 0.027(4) 0.025(4) 0.005(3) -0.006(3) 0.001(3)
C6 0.022(4) 0.024(4) 0.020(4) 0.003(3) -0.004(3) -0.002(3)
N2 0.018(3) 0.028(3) 0.025(3) 0.000(3) -0.003(3) 0.004(3)
N5 0.018(3) 0.030(3) 0.017(3) 0.004(3) 0.002(2) -0.008(3)
N3 0.026(4) 0.027(3) 0.023(3) 0.002(3) 0.000(3) 0.002(3)
N4 0.023(3) 0.030(4) 0.018(3) -0.001(3) -0.001(3) -0.007(3)
C30 0.042(6) 0.032(5) 0.037(6) -0.004(4) 0.007(4) 0.003(4)
C21 0.020(3) 0.025(4) 0.024(4) 0.001(3) -0.002(3) -0.003(3)
C23 0.018(3) 0.021(3) 0.023(4) 0.004(3) 0.000(3) -0.006(3)
C22 0.025(4) 0.024(4) 0.020(4) 0.001(3) -0.001(3) -0.005(3)
C4 0.034(5) 0.035(5) 0.027(5) 0.003(4) -0.009(4) -0.004(4)
C9 0.021(4) 0.037(5) 0.042(6) -0.012(4) 0.001(4) -0.001(3)
C5 0.019(4) 0.034(4) 0.025(4) 0.007(4) -0.004(3) -0.003(3)
C20 0.036(5) 0.029(4) 0.025(4) 0.006(4) -0.009(4) 0.001(4)
C10 0.022(4) 0.038(5) 0.042(6) -0.008(4) -0.010(4) 0.009(4)
C13 0.029(5) 0.043(5) 0.024(4) 0.005(4) 0.005(4) 0.006(4)
C25 0.025(4) 0.037(5) 0.030(5) 0.001(4) -0.006(3) 0.001(3)
C26 0.024(4) 0.038(5) 0.030(5) 0.004(4) -0.011(3) -0.005(3)
C29 0.028(4) 0.032(4) 0.019(4) -0.003(3) -0.002(3) -0.001(3)
C11 0.028(4) 0.033(5) 0.033(5) -0.003(4) -0.003(4) 0.007(4)
C3 0.037(5) 0.040(5) 0.035(5) 0.007(4) -0.017(4) -0.005(4)
C27 0.022(4) 0.038(5) 0.028(4) -0.001(4) -0.009(3) -0.009(3)
C2 0.031(5) 0.045(5) 0.040(6) 0.019(5) -0.016(4) -0.007(4)
C7 0.019(3) 0.031(4) 0.014(3) -0.001(3) -0.001(3) 0.003(3)
C24 0.020(4) 0.031(4) 0.028(4) 0.004(3) 0.006(3) 0.001(3)
C18 0.023(4) 0.041(5) 0.044(6) -0.001(4) -0.013(4) -0.004(4)
C19 0.037(5) 0.024(4) 0.037(5) 0.005(4) -0.012(4) 0.004(4)
C17 0.025(4) 0.038(5) 0.035(5) 0.003(4) -0.005(4) -0.006(4)
C28 0.038(6) 0.030(4) 0.031(5) -0.005(4) 0.007(4) -0.002(4)
C1 0.025(4) 0.029(4) 0.035(5) 0.002(4) -0.002(4) 0.007(3)
C8 0.025(4) 0.023(4) 0.030(4) -0.004(3) -0.002(3) -0.001(3)
C14 0.044(6) 0.043(6) 0.036(6) -0.004(5) 0.008(5) 0.003(5)
C34 0.066(9) 0.049(7) 0.055(8) 0.001(6) -0.026(7) 0.002(7)
C12 0.025(5) 0.035(5) 0.044(6) 0.011(4) 0.006(4) -0.002(4)
C32 0.050(8) 0.069(10) 0.087(13) 0.002(9) 0.006(8) 0.031(7)
C31 0.058(8) 0.036(5) 0.047(7) -0.006(5) 0.014(6) 0.017(5)
C33 0.050(7) 0.044(6) 0.040(6) -0.004(5) -0.012(5) 0.000(5)
C15 0.075(11) 0.051(8) 0.058(10) -0.001(7) 0.023(8) -0.019(8)
C16 0.052(11) 0.110(19) 0.18(3) 0.01(2) 0.023(15) -0.020(12)

loop_
_atom_type_symbol
_atom_type_description
_atom_type_scat_dispersion_real
_atom_type_scat_dispersion_imag
_atom_type_scat_source
C C 0.0031 0.0016 'International Tables Vol C Tables 4.2.6.8 and 6.1.1.4'
H H 0 0 'International Tables Vol C Tables 4.2.6.8 and 6.1.1.4'
Cl Cl 0.1484 0.1585 'International Tables Vol C Tables 4.2.6.8 and 6.1.1.4'
N N 0.0061 0.0033 'International Tables Vol C Tables 4.2.6.8 and 6.1.1.4'
O O 0.0106 0.006 'International Tables Vol C Tables 4.2.6.8 and 6.1.1.4'
Pd Pd -0.9988 1.0072 'International Tables Vol C Tables 4.2.6.8 and 6.1.1.4'

loop_
_exptl_crystal_face_index_h
_exptl_crystal_face_index_k
_exptl_crystal_face_index_l
_exptl_crystal_face_perp_dist
1 0 -1 0.0921
0 0 1 0.0561
0 0 -1 0.0297
0 -1 -1 0.0723
-1 1 -1 0.07
1 -1 1 0.0788
1 0 1 0.0823
-1 0 -1 0.0907
0 -1 0 0.074
1 1 1 0.0859
-1 -1 -1 0.0592
-1 -1 0 0.0617
1 1 0 0.0804
1 0 0 0.1006
-1 0 0 0.099
-20 -9 6 0.0669
-12 13 -2 0.066
23 -8 -1 0.0858
15 11 -6 0.0765
-15 -8 19 0.061
-13 3 26 0.0588
-2 -11 19 0.065
-5 10 21 0.0628
3 -8 25 0.0638
8 5 28 0.0628
11 -3 27 0.0653
23 5 13 0.0858
23 -5 13 0.0787

loop_
_geom_angle_atom_site_label_1
_geom_angle_atom_site_label_2
_geom_angle_atom_site_label_3
_geom_angle
_geom_angle_site_symmetry_1
_geom_angle_site_symmetry_3
_geom_angle_publ_flag
Cl1 Pd1 Cl2 90.92(10) . . ?
N1 Pd1 Cl1 173.0(3) . . ?
N1 Pd1 Cl2 95.2(3) . . ?
N2 Pd1 Cl1 93.5(2) . . ?
N2 Pd1 Cl2 174.9(2) . . ?
N2 Pd1 N1 80.6(3) . . ?
Cl4 Pd2 Cl3 91.80(9) . . ?
N5 Pd2 Cl4 174.0(2) . . ?
N5 Pd2 Cl3 93.4(2) . . ?
N5 Pd2 N4 80.7(3) . . ?
N4 Pd2 Cl4 94.4(2) . . ?
N4 Pd2 Cl3 171.9(2) . . ?
C23 N6 C29 121.5(7) . . ?
C27 N6 C23 121.1(8) . . ?
C27 N6 C29 117.5(8) . . ?
C5 N1 Pd1 113.9(6) . . ?
C1 N1 Pd1 128.0(8) . . ?
C1 N1 C5 118.1(9) . . ?
O1 C6 N2 126.5(9) . . ?
O1 C6 C5 121.8(9) . . ?
N2 C6 C5 111.7(8) . . ?
C6 N2 Pd1 117.3(6) . . ?
C6 N2 C7 117.5(7) . . ?
C7 N2 Pd1 125.2(6) . . ?
C23 N5 Pd2 125.5(6) . . ?
C22 N5 Pd2 116.5(6) . . ?
C22 N5 C23 117.6(7) . . ?
C11 N3 C13 119.0(9) . . ?
C11 N3 C7 121.4(8) . . ?
C7 N3 C13 119.6(8) . . ?
C21 N4 Pd2 113.5(6) . . ?
C17 N4 Pd2 126.9(7) . . ?
C17 N4 C21 119.6(9) . . ?
H30A C30 H30B 107.9 . . ?
C29 C30 H30A 109.2 . . ?
C29 C30 H30B 109.2 . . ?
C29 C30 C31 111.9(10) . . ?
C31 C30 H30A 109.2 . . ?
C31 C30 H30B 109.2 . . ?
N4 C21 C22 116.8(8) . . ?
N4 C21 C20 122.0(9) . . ?
C20 C21 C22 121.2(9) . . ?
N6 C23 N5 116.3(8) . . ?
N6 C23 C24 119.8(8) . . ?
N5 C23 C24 123.8(8) . . ?
O2 C22 N5 125.9(9) . . ?
O2 C22 C21 121.6(9) . . ?
N5 C22 C21 112.3(8) . . ?
C5 C4 H4 121.9 . . ?
C5 C4 C3 116.2(11) . . ?
C3 C4 H4 121.9 . . ?
C10 C9 H9 120.3 . . ?
C10 C9 C8 119.4(10) . . ?
C8 C9 H9 120.3 . . ?
N1 C5 C6 116.5(8) . . ?
N1 C5 C4 123.6(9) . . ?
C4 C5 C6 119.9(9) . . ?
C21 C20 H20 120.2 . . ?
C21 C20 C19 119.6(10) . . ?
C19 C20 H20 120.2 . . ?
C9 C10 H10 119.9 . . ?
C11 C10 C9 120.3(9) . . ?
C11 C10 H10 119.9 . . ?
N3 C13 H13A 109.2 . . ?
N3 C13 H13B 109.2 . . ?
N3 C13 C14 112.0(9) . . ?
H13A C13 H13B 107.9 . . ?
C14 C13 H13A 109.2 . . ?
C14 C13 H13B 109.2 . . ?
C26 C25 H25 119.8 . . ?
C24 C25 H25 119.8 . . ?
C24 C25 C26 120.5(10) . . ?
C25 C26 H26 120.2 . . ?
C27 C26 C25 119.6(9) . . ?
C27 C26 H26 120.2 . . ?
N6 C29 C30 112.2(8) . . ?
N6 C29 H29A 109.2 . . ?
N6 C29 H29B 109.2 . . ?
C30 C29 H29A 109.2 . . ?
C30 C29 H29B 109.2 . . ?
H29A C29 H29B 107.9 . . ?
N3 C11 C10 120.5(10) . . ?
N3 C11 H11 119.7 . . ?
C10 C11 H11 119.7 . . ?
C4 C3 H3 120 . . ?
C2 C3 C4 120.1(11) . . ?
C2 C3 H3 120 . . ?
N6 C27 C26 120.4(9) . . ?
N6 C27 H27 119.8 . . ?
C26 C27 H27 119.8 . . ?
C3 C2 H2 120 . . ?
C3 C2 C1 120.0(10) . . ?
C1 C2 H2 120 . . ?
N2 C7 C8 122.0(8) . . ?
N3 C7 N2 118.3(8) . . ?
N3 C7 C8 119.7(8) . . ?
C23 C24 C28 119.4(9) . . ?
C25 C24 C23 118.6(9) . . ?
C25 C24 C28 122.0(9) . . ?
C19 C18 H18 120.4 . . ?
C19 C18 C17 119.2(9) . . ?
C17 C18 H18 120.4 . . ?
C20 C19 H19 121 . . ?
C18 C19 C20 117.9(10) . . ?
C18 C19 H19 121 . . ?
N4 C17 C18 121.6(10) . . ?
N4 C17 H17 119.2 . . ?
C18 C17 H17 119.2 . . ?
C24 C28 H28A 109.5 . . ?
C24 C28 H28B 109.5 . . ?
C24 C28 H28C 109.5 . . ?
H28A C28 H28B 109.5 . . ?
H28A C28 H28C 109.5 . . ?
H28B C28 H28C 109.5 . . ?
N1 C1 C2 121.9(10) . . ?
N1 C1 H1 119 . . ?
C2 C1 H1 119 . . ?
C9 C8 C7 118.7(10) . . ?
C9 C8 C12 120.6(9) . . ?
C7 C8 C12 120.7(9) . . ?
C13 C14 H14A 109.5 . . ?
C13 C14 H14B 109.5 . . ?
C13 C14 C15 110.8(11) . . ?
H14A C14 H14B 108.1 . . ?
C15 C14 H14A 109.5 . . ?
C15 C14 H14B 109.5 . . ?
Cl8 C34 H34A 109.5 . . ?
Cl8 C34 H34B 109.5 . . ?
Cl7 C34 Cl8 110.9(8) . . ?
Cl7 C34 H34A 109.5 . . ?
Cl7 C34 H34B 109.5 . . ?
H34A C34 H34B 108.1 . . ?
C8 C12 H12A 109.5 . . ?
C8 C12 H12B 109.5 . . ?
C8 C12 H12C 109.5 . . ?
H12A C12 H12B 109.5 . . ?
H12A C12 H12C 109.5 . . ?
H12B C12 H12C 109.5 . . ?
H32A C32 H32B 109.5 . . ?
H32A C32 H32C 109.5 . . ?
H32B C32 H32C 109.5 . . ?
C31 C32 H32A 109.5 . . ?
C31 C32 H32B 109.5 . . ?
C31 C32 H32C 109.5 . . ?
C30 C31 H31A 109.2 . . ?
C30 C31 H31B 109.2 . . ?
C32 C31 C30 112.0(11) . . ?
C32 C31 H31A 109.2 . . ?
C32 C31 H31B 109.2 . . ?
H31A C31 H31B 107.9 . . ?
Cl5 C33 H33A 109.5 . . ?
Cl5 C33 H33B 109.5 . . ?
Cl6 C33 Cl5 110.8(7) . . ?
Cl6 C33 H33A 109.5 . . ?
Cl6 C33 H33B 109.5 . . ?
H33A C33 H33B 108.1 . . ?
C14 C15 H15A 109.4 . . ?
C14 C15 H15B 109.4 . . ?
C14 C15 C16 111.3(15) . . ?
H15A C15 H15B 108 . . ?
C16 C15 H15A 109.4 . . ?
C16 C15 H15B 109.4 . . ?
C15 C16 H16A 109.5 . . ?
C15 C16 H16B 109.5 . . ?
C15 C16 H16C 109.5 . . ?
H16A C16 H16B 109.5 . . ?
H16A C16 H16C 109.5 . . ?
H16B C16 H16C 109.5 . . ?

loop_
_geom_bond_atom_site_label_1
_geom_bond_atom_site_label_2
_geom_bond_distance
_geom_bond_site_symmetry_2
_geom_bond_publ_flag
Pd1 Cl1 2.290(2) . ?
Pd1 Cl2 2.307(2) . ?
Pd1 N1 2.029(9) . ?
Pd1 N2 2.014(7) . ?
Pd2 Cl4 2.291(2) . ?
Pd2 Cl3 2.292(2) . ?
Pd2 N5 2.008(7) . ?
Pd2 N4 2.038(8) . ?
Cl5 C33 1.782(14) . ?
Cl6 C33 1.769(15) . ?
Cl8 C34 1.767(17) . ?
Cl7 C34 1.754(16) . ?
O1 C6 1.228(12) . ?
O2 C22 1.217(11) . ?
N6 C23 1.368(11) . ?
N6 C29 1.489(13) . ?
N6 C27 1.367(11) . ?
N1 C5 1.357(13) . ?
N1 C1 1.345(12) . ?
C6 N2 1.354(12) . ?
C6 C5 1.508(13) . ?
N2 C7 1.398(11) . ?
N5 C23 1.393(11) . ?
N5 C22 1.359(11) . ?
N3 C13 1.483(14) . ?
N3 C11 1.349(13) . ?
N3 C7 1.353(11) . ?
N4 C21 1.347(12) . ?
N4 C17 1.328(12) . ?
C30 H30A 0.99 . ?
C30 H30B 0.99 . ?
C30 C29 1.501(15) . ?
C30 C31 1.544(17) . ?
C21 C22 1.495(13) . ?
C21 C20 1.371(13) . ?
C23 C24 1.412(12) . ?
C4 H4 0.95 . ?
C4 C5 1.384(14) . ?
C4 C3 1.421(15) . ?
C9 H9 0.95 . ?
C9 C10 1.384(18) . ?
C9 C8 1.389(14) . ?
C20 H20 0.95 . ?
C20 C19 1.394(15) . ?
C10 H10 0.95 . ?
C10 C11 1.356(16) . ?
C13 H13A 0.99 . ?
C13 H13B 0.99 . ?
C13 C14 1.509(16) . ?
C25 H25 0.95 . ?
C25 C26 1.393(15) . ?
C25 C24 1.384(13) . ?
C26 H26 0.95 . ?
C26 C27 1.375(15) . ?
C29 H29A 0.99 . ?
C29 H29B 0.99 . ?
C11 H11 0.95 . ?
C3 H3 0.95 . ?
C3 C2 1.356(19) . ?
C27 H27 0.95 . ?
C2 H2 0.95 . ?
C2 C1 1.379(16) . ?
C7 C8 1.402(13) . ?
C24 C28 1.493(14) . ?
C18 H18 0.95 . ?
C18 C19 1.393(17) . ?
C18 C17 1.397(15) . ?
C19 H19 0.95 . ?
C17 H17 0.95 . ?
C28 H28A 0.98 . ?
C28 H28B 0.98 . ?
C28 H28C 0.98 . ?
C1 H1 0.95 . ?
C8 C12 1.507(15) . ?
C14 H14A 0.99 . ?
C14 H14B 0.99 . ?
C14 C15 1.51(2) . ?
C34 H34A 0.99 . ?
C34 H34B 0.99 . ?
C12 H12A 0.98 . ?
C12 H12B 0.98 . ?
C12 H12C 0.98 . ?
C32 H32A 0.98 . ?
C32 H32B 0.98 . ?
C32 H32C 0.98 . ?
C32 C31 1.51(3) . ?
C31 H31A 0.99 . ?
C31 H31B 0.99 . ?
C33 H33A 0.99 . ?
C33 H33B 0.99 . ?
C15 H15A 0.99 . ?
C15 H15B 0.99 . ?
C15 C16 1.59(3) . ?
C16 H16A 0.98 . ?
C16 H16B 0.98 . ?
C16 H16C 0.98 . ?

loop_
_geom_torsion_atom_site_label_1
_geom_torsion_atom_site_label_2
_geom_torsion_atom_site_label_3
_geom_torsion_atom_site_label_4
_geom_torsion
_geom_torsion_site_symmetry_1
_geom_torsion_site_symmetry_2
_geom_torsion_site_symmetry_3
_geom_torsion_site_symmetry_4
_geom_torsion_publ_flag
Pd1 N1 C5 C6 1.9(10) . . . . ?
Pd1 N1 C5 C4 -176.7(8) . . . . ?
Pd1 N1 C1 C2 178.0(8) . . . . ?
Pd1 N2 C7 N3 73.0(10) . . . . ?
Pd1 N2 C7 C8 -104.2(9) . . . . ?
Pd2 N5 C23 N6 74.4(9) . . . . ?
Pd2 N5 C23 C24 -102.8(9) . . . . ?
Pd2 N5 C22 O2 179.4(8) . . . . ?
Pd2 N5 C22 C21 -3.9(10) . . . . ?
Pd2 N4 C21 C22 3.2(10) . . . . ?
Pd2 N4 C21 C20 -175.8(8) . . . . ?
Pd2 N4 C17 C18 176.1(8) . . . . ?
O1 C6 N2 Pd1 -179.4(8) . . . . ?
O1 C6 N2 C7 1.7(14) . . . . ?
O1 C6 C5 N1 178.1(9) . . . . ?
O1 C6 C5 C4 -3.3(14) . . . . ?
N6 C23 C24 C25 1.9(13) . . . . ?
N6 C23 C24 C28 -178.6(8) . . . . ?
C6 N2 C7 N3 -108.2(9) . . . . ?
C6 N2 C7 C8 74.7(11) . . . . ?
N2 C6 C5 N1 -1.1(12) . . . . ?
N2 C6 C5 C4 177.6(9) . . . . ?
N2 C7 C8 C9 177.7(9) . . . . ?
N2 C7 C8 C12 -2.3(14) . . . . ?
N5 C23 C24 C25 179.0(9) . . . . ?
N5 C23 C24 C28 -1.5(13) . . . . ?
N3 C13 C14 C15 -174.9(11) . . . . ?
N3 C7 C8 C9 0.6(13) . . . . ?
N3 C7 C8 C12 -179.4(9) . . . . ?
N4 C21 C22 O2 177.2(9) . . . . ?
N4 C21 C22 N5 0.4(12) . . . . ?
N4 C21 C20 C19 -0.5(15) . . . . ?
C21 N4 C17 C18 -0.1(16) . . . . ?
C21 C20 C19 C18 -0.7(16) . . . . ?
C23 N6 C29 C30 83.5(11) . . . . ?
C23 N6 C27 C26 -0.8(14) . . . . ?
C23 N5 C22 O2 6.0(15) . . . . ?
C23 N5 C22 C21 -177.3(8) . . . . ?
C22 N5 C23 N6 -112.9(9) . . . . ?
C22 N5 C23 C24 69.9(11) . . . . ?
C22 C21 C20 C19 -179.4(9) . . . . ?
C4 C3 C2 C1 -0.8(17) . . . . ?
C9 C10 C11 N3 -1.3(16) . . . . ?
C5 N1 C1 C2 -0.3(15) . . . . ?
C5 C6 N2 Pd1 -0.3(10) . . . . ?
C5 C6 N2 C7 -179.2(8) . . . . ?
C5 C4 C3 C2 2.1(16) . . . . ?
C20 C21 C22 O2 -3.8(15) . . . . ?
C20 C21 C22 N5 179.4(9) . . . . ?
C10 C9 C8 C7 -2.3(14) . . . . ?
C10 C9 C8 C12 177.7(10) . . . . ?
C13 N3 C11 C10 179.1(9) . . . . ?
C13 N3 C7 N2 4.1(13) . . . . ?
C13 N3 C7 C8 -178.7(8) . . . . ?
C13 C14 C15 C16 75(2) . . . . ?
C25 C26 C27 N6 0.4(16) . . . . ?
C26 C25 C24 C23 -2.4(15) . . . . ?
C26 C25 C24 C28 178.1(10) . . . . ?
C29 N6 C23 N5 4.2(12) . . . . ?
C29 N6 C23 C24 -178.5(8) . . . . ?
C29 N6 C27 C26 177.4(9) . . . . ?
C29 C30 C31 C32 74.8(15) . . . . ?
C11 N3 C13 C14 -93.7(12) . . . . ?
C11 N3 C7 N2 -176.5(8) . . . . ?
C11 N3 C7 C8 0.7(14) . . . . ?
C3 C4 C5 N1 -2.7(16) . . . . ?
C3 C4 C5 C6 178.8(9) . . . . ?
C3 C2 C1 N1 -0.1(17) . . . . ?
C27 N6 C23 N5 -177.6(8) . . . . ?
C27 N6 C23 C24 -0.3(13) . . . . ?
C27 N6 C29 C30 -94.7(11) . . . . ?
C7 N3 C13 C14 85.8(11) . . . . ?
C7 N3 C11 C10 -0.4(15) . . . . ?
C24 C25 C26 C27 1.3(16) . . . . ?
C19 C18 C17 N4 -1.0(17) . . . . ?
C17 N4 C21 C22 179.8(9) . . . . ?
C17 N4 C21 C20 0.9(15) . . . . ?
C17 C18 C19 C20 1.4(17) . . . . ?
C1 N1 C5 C6 -179.6(8) . . . . ?
C1 N1 C5 C4 1.8(15) . . . . ?
C8 C9 C10 C11 2.7(16) . . . . ?
C31 C30 C29 N6 -168.1(9) . . . . ?
